data_7218187
loop_
_publ_author_name
'Cao, Tingting'
'Peng, Yanqiang'
'Liu, Ting'
'Wang, Suna'
'Dou, Jianmin'
'Li, Yunwu'
'Zhou, Changhui'
'Li, Dacheng'
'Bai, Junfeng'

_publ_section_title
;
 Assembly of a series of d10coordination polymers of pamoic acid through a
 mixed-ligand synthetic strategy: syntheses, structures and fluorescence
 properties
;
_journal_issue 46
_journal_name_full CrystEngComm
_journal_page_first 10658
_journal_paper_doi 10.1039/C4CE01356E
_journal_volume 16
_journal_year 2014
_chemical_formula_sum 'C36 H28 N2 O6 Zn'
_chemical_formula_weight 649.97
_chemical_name_systematic
; 
 ? 
;
_space_group_IT_number 14
_symmetry_cell_setting monoclinic
_symmetry_space_group_name_Hall '-P 2ybc'
_symmetry_space_group_name_H-M 'P 1 21/c 1'
_atom_sites_solution_hydrogens geom
_atom_sites_solution_primary direct
_atom_sites_solution_secondary difmap
_audit_creation_method SHELXL-97
_cell_angle_alpha 90.00
_cell_angle_beta 99.597(7)
_cell_angle_gamma 90.00
_cell_formula_units_Z 4
_cell_length_a 11.853(6)
_cell_length_b 12.385(6)
_cell_length_c 21.013(10)
_cell_measurement_reflns_used 779
_cell_measurement_temperature 298(2)
_cell_measurement_theta_max 25.07
_cell_measurement_theta_min 2.39
_cell_volume 3042(3)
_computing_cell_refinement SMART
_computing_data_collection 'SMART (Bruker, 2000)'
_computing_data_reduction 'SAINT (Bruker, 2000)'
_computing_molecular_graphics SHELXTL
_computing_publication_material SHELXTL
_computing_structure_refinement SHELXTL
_computing_structure_solution 'SHELXTL (Bruker, 2000)'
_diffrn_ambient_temperature 298(2)
_diffrn_measured_fraction_theta_full 0.997
_diffrn_measured_fraction_theta_max 0.997
_diffrn_measurement_device_type 'Bruker Smart Apex CCD'
_diffrn_measurement_method 'phi and omega scans'
_diffrn_radiation_monochromator graphite
_diffrn_radiation_source 'fine-focus sealed tube'
_diffrn_radiation_type MoK\a
_diffrn_radiation_wavelength 0.71073
_diffrn_reflns_av_R_equivalents 0.0622
_diffrn_reflns_av_sigmaI/netI 0.0925
_diffrn_reflns_limit_h_max 11
_diffrn_reflns_limit_h_min -14
_diffrn_reflns_limit_k_max 14
_diffrn_reflns_limit_k_min -14
_diffrn_reflns_limit_l_max 24
_diffrn_reflns_limit_l_min -25
_diffrn_reflns_number 15137
_diffrn_reflns_theta_full 25.02
_diffrn_reflns_theta_max 25.02
_diffrn_reflns_theta_min 1.74
_exptl_absorpt_coefficient_mu 0.858
_exptl_absorpt_correction_T_max 0.8
_exptl_absorpt_correction_T_min 0.7
_exptl_absorpt_correction_type multi-scan
_exptl_absorpt_process_details '(SADABS; Bruker, 2000)'
_exptl_crystal_colour colorless
_exptl_crystal_density_diffrn 1.419
_exptl_crystal_density_method 'not measured'
_exptl_crystal_description block
_exptl_crystal_F_000 1344
_exptl_crystal_size_max 0.30
_exptl_crystal_size_mid 0.27
_exptl_crystal_size_min 0.24
_refine_diff_density_max 0.354
_refine_diff_density_min -0.334
_refine_diff_density_rms 0.048
_refine_ls_extinction_method none
_refine_ls_goodness_of_fit_ref 1.063
_refine_ls_hydrogen_treatment constr
_refine_ls_matrix_type full
_refine_ls_number_parameters 428
_refine_ls_number_reflns 5358
_refine_ls_number_restraints 1219
_refine_ls_restrained_S_all 0.996
_refine_ls_R_factor_all 0.1152
_refine_ls_R_factor_gt 0.0462
_refine_ls_shift/su_max 0.000
_refine_ls_shift/su_mean 0.000
_refine_ls_structure_factor_coef Fsqd
_refine_ls_weighting_details 'calc w=1/[\s^2^(Fo^2^)+(0.0112P)^2^] where P=(Fo^2^+2Fc^2^)/3'
_refine_ls_weighting_scheme calc
_refine_ls_wR_factor_gt 0.0662
_refine_ls_wR_factor_ref 0.0751
_reflns_number_gt 2598
_reflns_number_total 5358
_reflns_threshold_expression >2sigma(I)
_cod_data_source_file c4ce01356e2.cif
_cod_data_source_block 1004651
_cod_depositor_comments 'Adding full bibliography for 7218186--7218193.cif.'
_cod_original_cell_volume 3042(2)
_cod_original_sg_symbol_H-M 'P 21/c'
_cod_database_code 7218187

loop_
_symmetry_equiv_pos_as_xyz
'x, y, z'
'-x, y+1/2, -z+1/2'
'-x, -y, -z'
'x, -y-1/2, z-1/2'

loop_
_atom_site_label
_atom_site_type_symbol
_atom_site_fract_x
_atom_site_fract_y
_atom_site_fract_z
_atom_site_U_iso_or_equiv
_atom_site_adp_type
_atom_site_occupancy
_atom_site_symmetry_multiplicity
_atom_site_calc_flag
_atom_site_refinement_flags
_atom_site_disorder_assembly
_atom_site_disorder_group
Zn1 Zn 0.55740(3) 0.09954(3) 0.214225(19) 0.05902(15) Uani 1 1 d . . .
N1 N 0.5792(2) -0.5651(2) -0.19022(13) 0.0572(8) Uani 1 1 d U . .
N2 N 0.6183(3) -0.0357(2) 0.17667(14) 0.0658(9) Uani 1 1 d DU . .
O1 O 0.40437(19) 0.0886(2) 0.16739(11) 0.0743(7) Uani 1 1 d U . .
O2 O 0.3646(2) 0.2454(2) 0.20855(11) 0.0766(8) Uani 1 1 d U . .
O3 O 0.1859(2) 0.34969(18) 0.15737(11) 0.0671(7) Uani 1 1 d U . .
H3A H 0.2426 0.3340 0.1838 0.101 Uiso 1 1 calc R . .
O4 O -0.3504(2) 0.22989(19) 0.21587(12) 0.0726(8) Uani 1 1 d U . .
O5 O -0.3465(2) 0.1924(2) 0.11340(13) 0.0977(10) Uani 1 1 d U . .
O6 O -0.1775(2) 0.2589(2) 0.06315(11) 0.0694(7) Uani 1 1 d U . .
H6A H -0.2351 0.2242 0.0668 0.104 Uiso 1 1 calc R . .
C1 C 0.3431(3) 0.1727(3) 0.16744(18) 0.0575(10) Uani 1 1 d U A .
C2 C 0.2439(3) 0.1827(3) 0.11398(17) 0.0512(9) Uani 1 1 d U . .
C3 C 0.2259(3) 0.1082(3) 0.06555(17) 0.0618(10) Uani 1 1 d U A .
H3 H 0.2741 0.0486 0.0675 0.074 Uiso 1 1 calc R . .
C4 C 0.1371(3) 0.1190(3) 0.01306(17) 0.0607(10) Uani 1 1 d U . .
C5 C 0.1223(4) 0.0406(3) -0.03612(18) 0.0807(12) Uani 1 1 d U A .
H5 H 0.1716 -0.0182 -0.0332 0.097 Uiso 1 1 calc R . .
C6 C 0.0380(4) 0.0496(4) -0.0872(2) 0.0935(14) Uani 1 1 d U . .
H6 H 0.0291 -0.0027 -0.1193 0.112 Uiso 1 1 calc R A .
C7 C -0.0361(4) 0.1375(4) -0.09181(19) 0.0911(14) Uani 1 1 d U A .
H7 H -0.0942 0.1436 -0.1273 0.109 Uiso 1 1 calc R . .
C8 C -0.0242(3) 0.2149(3) -0.04471(18) 0.0755(12) Uani 1 1 d U . .
H8 H -0.0746 0.2730 -0.0488 0.091 Uiso 1 1 calc R A .
C9 C 0.0627(3) 0.2089(3) 0.00990(17) 0.0554(10) Uani 1 1 d U A .
C10 C 0.0788(3) 0.2865(3) 0.06006(17) 0.0527(9) Uani 1 1 d U . .
C11 C 0.1690(3) 0.2732(3) 0.11028(16) 0.0510(9) Uani 1 1 d U A .
C12 C 0.0074(3) 0.3885(3) 0.06025(14) 0.0555(9) Uani 1 1 d U A .
H12A H 0.0582 0.4502 0.0624 0.067 Uiso 1 1 calc R . .
H12B H -0.0446 0.3925 0.0194 0.067 Uiso 1 1 calc R . .
C13 C -0.0623(3) 0.3984(3) 0.11421(16) 0.0491(9) Uani 1 1 d U . .
C14 C -0.1530(3) 0.3287(3) 0.11360(17) 0.0505(9) Uani 1 1 d U A .
C15 C -0.3128(3) 0.2436(3) 0.1641(2) 0.0656(11) Uani 1 1 d U A .
C16 C -0.2216(3) 0.3279(3) 0.16283(18) 0.0535(10) Uani 1 1 d U . .
C17 C -0.2006(3) 0.4029(3) 0.21069(16) 0.0552(9) Uani 1 1 d U A .
H17 H -0.2445 0.4025 0.2435 0.066 Uiso 1 1 calc R . .
C18 C -0.1139(3) 0.4812(3) 0.21179(17) 0.0523(9) Uani 1 1 d U . .
C19 C -0.0980(3) 0.5642(3) 0.25892(17) 0.0673(11) Uani 1 1 d U A .
H19 H -0.1457 0.5672 0.2898 0.081 Uiso 1 1 calc R . .
C20 C -0.0146(4) 0.6392(3) 0.25970(19) 0.0725(12) Uani 1 1 d U . .
H20 H -0.0060 0.6936 0.2907 0.087 Uiso 1 1 calc R A .
C21 C 0.0584(3) 0.6349(3) 0.2140(2) 0.0740(12) Uani 1 1 d U A .
H21 H 0.1166 0.6857 0.2152 0.089 Uiso 1 1 calc R . .
C22 C 0.0451(3) 0.5575(3) 0.16798(17) 0.0635(11) Uani 1 1 d U . .
H22 H 0.0946 0.5564 0.1380 0.076 Uiso 1 1 calc R A .
C23 C -0.0427(3) 0.4771(3) 0.16378(17) 0.0494(9) Uani 1 1 d U A .
C24 C 0.5447(3) -0.4727(3) -0.16737(18) 0.0649(11) Uani 1 1 d U . .
H24 H 0.4988 -0.4275 -0.1961 0.078 Uiso 1 1 calc R . .
C25 C 0.5723(3) -0.4396(3) -0.10426(18) 0.0658(11) Uani 1 1 d U . .
H25 H 0.5443 -0.3746 -0.0911 0.079 Uiso 1 1 calc R . .
C26 C 0.6422(3) -0.5039(3) -0.06062(17) 0.0574(10) Uani 1 1 d U . .
C27 C 0.6754(3) -0.6013(3) -0.08308(17) 0.0643(10) Uani 1 1 d U . .
H27 H 0.7194 -0.6489 -0.0550 0.077 Uiso 1 1 calc R . .
C28 C 0.6437(3) -0.6283(3) -0.14704(19) 0.0685(11) Uani 1 1 d U . .
H28 H 0.6685 -0.6940 -0.1610 0.082 Uiso 1 1 calc R . .
C29 C 0.6858(3) -0.4714(3) 0.00814(16) 0.0803(12) Uani 1 1 d U . .
H29A H 0.6569 -0.5230 0.0362 0.096 Uiso 1 1 calc R . .
H29B H 0.7685 -0.4783 0.0156 0.096 Uiso 1 1 calc R . .
C30 C 0.6572(3) -0.3610(3) 0.02891(16) 0.0736(11) Uani 1 1 d U . .
H30A H 0.5750 -0.3555 0.0268 0.088 Uiso 1 1 calc R . .
H30B H 0.6797 -0.3084 -0.0008 0.088 Uiso 1 1 calc R . .
C31 C 0.7158(3) -0.3339(3) 0.09688(16) 0.0796(12) Uani 1 1 d U A .
H31A H 0.6986 -0.3905 0.1257 0.095 Uiso 1 1 calc R . .
H31B H 0.7978 -0.3340 0.0977 0.095 Uiso 1 1 calc R . .
C32 C 0.6826(3) -0.2280(3) 0.12225(17) 0.0627(10) Uani 1 1 d DU . .
C33 C 0.5689(6) -0.1993(8) 0.1173(6) 0.067(3) Uani 0.516(13) 1 d PDU A 1
H33 H 0.5121 -0.2440 0.0956 0.080 Uiso 0.516(13) 1 calc PR A 1
C34 C 0.5404(7) -0.1053(8) 0.1443(5) 0.067(3) Uani 0.516(13) 1 d PDU A 1
H34 H 0.4632 -0.0877 0.1404 0.080 Uiso 0.516(13) 1 calc PR A 1
C35 C 0.7205(3) -0.0770(3) 0.19203(17) 0.0695(11) Uani 1 1 d U A .
H35 H 0.7734 -0.0402 0.2220 0.083 Uiso 1 1 calc R . .
C36 C 0.7549(3) -0.1709(3) 0.16694(18) 0.0724(11) Uani 1 1 d DU A .
H36 H 0.8289 -0.1961 0.1806 0.087 Uiso 1 1 calc R . .
C33' C 0.5908(9) -0.1660(9) 0.0894(6) 0.078(3) Uani 0.484(13) 1 d PDU A 2
H33' H 0.5506 -0.1885 0.0498 0.094 Uiso 0.484(13) 1 calc PR A 2
C34' C 0.5621(10) -0.0711(9) 0.1176(5) 0.079(3) Uani 0.484(13) 1 d PDU A 2
H34' H 0.5025 -0.0296 0.0959 0.094 Uiso 0.484(13) 1 calc PR A 2

loop_
_atom_site_aniso_label
_atom_site_aniso_U_11
_atom_site_aniso_U_22
_atom_site_aniso_U_33
_atom_site_aniso_U_23
_atom_site_aniso_U_13
_atom_site_aniso_U_12
Zn1 0.0555(3) 0.0568(3) 0.0637(3) -0.0001(3) 0.0067(2) 0.0002(3)
N1 0.057(2) 0.049(2) 0.064(2) 0.0031(17) 0.0061(17) 0.0078(16)
N2 0.053(2) 0.068(2) 0.071(2) -0.0096(18) -0.0034(18) 0.0107(18)
O1 0.0606(17) 0.0636(18) 0.0948(18) 0.0011(16) 0.0019(15) 0.0175(15)
O2 0.0710(19) 0.076(2) 0.0777(18) -0.0111(16) -0.0040(16) 0.0090(15)
O3 0.0599(19) 0.0694(18) 0.0671(17) -0.0108(15) -0.0038(14) 0.0119(14)
O4 0.0703(19) 0.0735(19) 0.0792(18) 0.0098(16) 0.0277(16) -0.0057(14)
O5 0.101(2) 0.105(2) 0.090(2) -0.0091(19) 0.0226(19) -0.0398(19)
O6 0.072(2) 0.0658(19) 0.0705(16) -0.0054(15) 0.0134(15) -0.0109(14)
C1 0.048(3) 0.060(3) 0.065(3) 0.006(2) 0.012(2) 0.005(2)
C2 0.050(2) 0.051(2) 0.054(2) 0.005(2) 0.012(2) 0.005(2)
C3 0.059(2) 0.060(2) 0.067(2) -0.002(2) 0.012(2) 0.006(2)
C4 0.066(3) 0.066(3) 0.051(2) -0.008(2) 0.015(2) -0.002(2)
C5 0.082(3) 0.089(3) 0.069(3) -0.015(3) 0.007(2) 0.001(2)
C6 0.101(4) 0.104(4) 0.075(3) -0.025(3) 0.013(3) -0.002(3)
C7 0.089(3) 0.121(4) 0.057(3) -0.005(3) -0.004(3) -0.003(3)
C8 0.079(3) 0.091(3) 0.055(2) 0.001(2) 0.008(2) 0.001(2)
C9 0.054(2) 0.070(3) 0.043(2) 0.004(2) 0.008(2) -0.001(2)
C10 0.052(2) 0.057(2) 0.050(2) 0.009(2) 0.013(2) 0.0032(19)
C11 0.052(2) 0.054(2) 0.048(2) 0.000(2) 0.011(2) -0.003(2)
C12 0.057(2) 0.056(2) 0.051(2) 0.012(2) 0.0022(19) -0.001(2)
C13 0.047(2) 0.046(2) 0.054(2) 0.014(2) 0.0075(18) 0.008(2)
C14 0.057(2) 0.046(2) 0.047(2) 0.003(2) 0.003(2) 0.003(2)
C15 0.056(3) 0.064(3) 0.076(3) 0.008(3) 0.008(3) -0.001(2)
C16 0.052(2) 0.053(2) 0.053(2) 0.011(2) 0.002(2) 0.004(2)
C17 0.050(2) 0.061(2) 0.055(2) 0.014(2) 0.0096(19) 0.011(2)
C18 0.051(2) 0.049(2) 0.054(2) 0.003(2) 0.000(2) 0.007(2)
C19 0.061(3) 0.074(3) 0.063(2) -0.004(2) 0.000(2) 0.012(2)
C20 0.078(3) 0.061(3) 0.072(3) -0.012(2) -0.007(3) 0.006(2)
C21 0.065(3) 0.062(3) 0.091(3) 0.002(3) 0.001(3) -0.006(2)
C22 0.058(3) 0.061(3) 0.070(2) 0.010(2) 0.006(2) 0.001(2)
C23 0.044(2) 0.047(2) 0.054(2) 0.0100(19) 0.0000(19) 0.0043(19)
C24 0.067(3) 0.061(3) 0.064(3) 0.005(2) 0.001(2) 0.010(2)
C25 0.074(3) 0.059(3) 0.063(2) -0.003(2) 0.007(2) 0.017(2)
C26 0.066(3) 0.053(3) 0.053(2) 0.003(2) 0.011(2) -0.002(2)
C27 0.075(3) 0.054(3) 0.063(2) 0.008(2) 0.008(2) 0.015(2)
C28 0.079(3) 0.057(3) 0.071(3) 0.002(2) 0.014(2) 0.013(2)
C29 0.101(3) 0.072(3) 0.064(2) -0.003(2) 0.003(2) 0.017(2)
C30 0.091(3) 0.068(3) 0.061(2) -0.003(2) 0.011(2) 0.021(2)
C31 0.091(3) 0.073(3) 0.072(3) -0.012(2) 0.006(2) 0.019(2)
C32 0.067(3) 0.057(3) 0.062(2) -0.006(2) 0.007(2) 0.010(2)
C33 0.049(4) 0.071(5) 0.080(5) -0.020(4) 0.009(4) 0.001(4)
C34 0.047(4) 0.076(5) 0.078(5) -0.013(5) 0.013(4) 0.001(4)
C35 0.060(3) 0.069(3) 0.075(3) -0.010(2) -0.002(2) 0.002(2)
C36 0.059(3) 0.075(3) 0.076(3) -0.002(2) -0.006(2) 0.020(2)
C33' 0.075(5) 0.071(5) 0.080(5) -0.013(5) -0.010(5) 0.012(5)
C34' 0.065(5) 0.082(5) 0.083(5) -0.009(5) -0.008(5) 0.021(4)

loop_
_atom_type_symbol
_atom_type_description
_atom_type_scat_dispersion_real
_atom_type_scat_dispersion_imag
_atom_type_scat_source
C C 0.0033 0.0016 'International Tables Vol C Tables 4.2.6.8 and 6.1.1.4'
H H 0.0000 0.0000 'International Tables Vol C Tables 4.2.6.8 and 6.1.1.4'
N N 0.0061 0.0033 'International Tables Vol C Tables 4.2.6.8 and 6.1.1.4'
O O 0.0106 0.0060 'International Tables Vol C Tables 4.2.6.8 and 6.1.1.4'
Zn Zn 0.2839 1.4301 'International Tables Vol C Tables 4.2.6.8 and 6.1.1.4'

loop_
_geom_angle_atom_site_label_1
_geom_angle_atom_site_label_2
_geom_angle_atom_site_label_3
_geom_angle
_geom_angle_site_symmetry_1
_geom_angle_site_symmetry_3
O1 Zn1 O4 123.19(10) . 1_655
O1 Zn1 N1 116.53(11) . 4_556
O4 Zn1 N1 100.29(12) 1_655 4_556
O1 Zn1 N2 96.27(12) . .
O4 Zn1 N2 117.09(12) 1_655 .
N1 Zn1 N2 102.48(12) 4_556 .
C24 N1 C28 115.7(3) . .
C24 N1 Zn1 122.8(3) . 4
C28 N1 Zn1 120.9(3) . 4
C35 N2 C34 113.6(5) . .
C35 N2 C34' 112.8(6) . .
C34 N2 C34' 33.1(5) . .
C35 N2 Zn1 127.0(3) . .
C34 N2 Zn1 117.4(5) . .
C34' N2 Zn1 117.5(5) . .
C1 O1 Zn1 115.7(3) . .
C11 O3 H3A 109.5 . .
C15 O4 Zn1 112.1(3) . 1_455
C14 O6 H6A 109.5 . .
O2 C1 O1 122.9(4) . .
O2 C1 C2 120.5(4) . .
O1 C1 C2 116.6(4) . .
C3 C2 C11 118.3(3) . .
C3 C2 C1 120.8(3) . .
C11 C2 C1 120.9(3) . .
C2 C3 C4 121.8(4) . .
C2 C3 H3 119.1 . .
C4 C3 H3 119.1 . .
C3 C4 C5 119.9(4) . .
C3 C4 C9 119.6(4) . .
C5 C4 C9 120.5(4) . .
C6 C5 C4 120.9(4) . .
C6 C5 H5 119.5 . .
C4 C5 H5 119.5 . .
C5 C6 C7 119.8(4) . .
C5 C6 H6 120.1 . .
C7 C6 H6 120.1 . .
C8 C7 C6 120.7(4) . .
C8 C7 H7 119.7 . .
C6 C7 H7 119.7 . .
C7 C8 C9 121.6(4) . .
C7 C8 H8 119.2 . .
C9 C8 H8 119.2 . .
C8 C9 C10 124.0(4) . .
C8 C9 C4 116.4(4) . .
C10 C9 C4 119.6(3) . .
C11 C10 C9 118.7(3) . .
C11 C10 C12 117.2(3) . .
C9 C10 C12 124.0(3) . .
O3 C11 C10 118.4(3) . .
O3 C11 C2 119.5(3) . .
C10 C11 C2 122.1(3) . .
C13 C12 C10 116.3(3) . .
C13 C12 H12A 108.2 . .
C10 C12 H12A 108.2 . .
C13 C12 H12B 108.2 . .
C10 C12 H12B 108.2 . .
H12A C12 H12B 107.4 . .
C14 C13 C23 118.0(3) . .
C14 C13 C12 117.7(3) . .
C23 C13 C12 124.3(3) . .
O6 C14 C13 118.0(4) . .
O6 C14 C16 119.4(3) . .
C13 C14 C16 122.6(4) . .
O5 C15 O4 124.2(4) . .
O5 C15 C16 117.9(4) . .
O4 C15 C16 117.9(4) . .
C17 C16 C14 118.6(4) . .
C17 C16 C15 120.2(4) . .
C14 C16 C15 121.1(4) . .
C16 C17 C18 121.6(4) . .
C16 C17 H17 119.2 . .
C18 C17 H17 119.2 . .
C17 C18 C19 121.5(4) . .
C17 C18 C23 118.8(3) . .
C19 C18 C23 119.8(4) . .
C20 C19 C18 121.2(4) . .
C20 C19 H19 119.4 . .
C18 C19 H19 119.4 . .
C19 C20 C21 120.0(4) . .
C19 C20 H20 120.0 . .
C21 C20 H20 120.0 . .
C22 C21 C20 120.4(4) . .
C22 C21 H21 119.8 . .
C20 C21 H21 119.8 . .
C21 C22 C23 122.3(4) . .
C21 C22 H22 118.8 . .
C23 C22 H22 118.8 . .
C13 C23 C18 120.2(3) . .
C13 C23 C22 123.5(4) . .
C18 C23 C22 116.3(4) . .
N1 C24 C25 124.5(3) . .
N1 C24 H24 117.7 . .
C25 C24 H24 117.7 . .
C24 C25 C26 119.2(3) . .
C24 C25 H25 120.4 . .
C26 C25 H25 120.4 . .
C27 C26 C25 116.9(3) . .
C27 C26 C29 119.4(4) . .
C25 C26 C29 123.7(4) . .
C28 C27 C26 120.0(3) . .
C28 C27 H27 120.0 . .
C26 C27 H27 120.0 . .
N1 C28 C27 123.6(3) . .
N1 C28 H28 118.2 . .
C27 C28 H28 118.2 . .
C30 C29 C26 117.9(3) . .
C30 C29 H29A 107.8 . .
C26 C29 H29A 107.8 . .
C30 C29 H29B 107.8 . .
C26 C29 H29B 107.8 . .
H29A C29 H29B 107.2 . .
C29 C30 C31 112.8(3) . .
C29 C30 H30A 109.0 . .
C31 C30 H30A 109.0 . .
C29 C30 H30B 109.0 . .
C31 C30 H30B 109.0 . .
H30A C30 H30B 107.8 . .
C32 C31 C30 115.1(3) . .
C32 C31 H31A 108.5 . .
C30 C31 H31A 108.5 . .
C32 C31 H31B 108.5 . .
C30 C31 H31B 108.5 . .
H31A C31 H31B 107.5 . .
C36 C32 C33 114.4(5) . .
C36 C32 C33' 113.6(5) . .
C33 C32 C33' 33.0(5) . .
C36 C32 C31 122.1(4) . .
C33 C32 C31 120.7(5) . .
C33' C32 C31 122.0(5) . .
C34 C33 C32 119.7(8) . .
C34 C33 H33 120.2 . .
C32 C33 H33 120.2 . .
N2 C34 C33 123.7(8) . .
N2 C34 H34 118.2 . .
C33 C34 H34 118.2 . .
N2 C35 C36 124.2(4) . .
N2 C35 H35 117.9 . .
C36 C35 H35 117.9 . .
C32 C36 C35 121.0(4) . .
C32 C36 H36 119.5 . .
C35 C36 H36 119.5 . .
C34' C33' C32 118.4(8) . .
C34' C33' H33' 120.8 . .
C32 C33' H33' 120.8 . .
N2 C34' C33' 122.7(8) . .
N2 C34' H34' 118.7 . .
C33' C34' H34' 118.7 . .

loop_
_geom_bond_atom_site_label_1
_geom_bond_atom_site_label_2
_geom_bond_distance
_geom_bond_site_symmetry_2
Zn1 O1 1.919(2) .
Zn1 O4 1.946(2) 1_655
Zn1 N1 2.027(3) 4_556
Zn1 N2 2.034(3) .
N1 C24 1.331(4) .
N1 C28 1.338(4) .
N1 Zn1 2.027(3) 4
N2 C35 1.306(4) .
N2 C34 1.359(7) .
N2 C34' 1.379(7) .
O1 C1 1.269(4) .
O2 C1 1.245(4) .
O3 C11 1.360(3) .
O3 H3A 0.8200 .
O4 C15 1.255(4) .
O4 Zn1 1.946(2) 1_455
O5 C15 1.246(4) .
O6 C14 1.361(3) .
O6 H6A 0.8200 .
C1 C2 1.490(4) .
C2 C3 1.364(4) .
C2 C11 1.424(4) .
C3 C4 1.398(4) .
C3 H3 0.9300 .
C4 C5 1.407(4) .
C4 C9 1.415(4) .
C5 C6 1.344(5) .
C5 H5 0.9300 .
C6 C7 1.391(5) .
C6 H6 0.9300 .
C7 C8 1.369(5) .
C7 H7 0.9300 .
C8 C9 1.410(4) .
C8 H8 0.9300 .
C9 C10 1.415(4) .
C10 C11 1.381(4) .
C10 C12 1.521(4) .
C12 C13 1.515(4) .
C12 H12A 0.9700 .
C12 H12B 0.9700 .
C13 C14 1.378(4) .
C13 C23 1.417(4) .
C14 C16 1.418(4) .
C15 C16 1.507(5) .
C16 C17 1.361(4) .
C17 C18 1.410(4) .
C17 H17 0.9300 .
C18 C19 1.418(4) .
C18 C23 1.420(4) .
C19 C20 1.355(4) .
C19 H19 0.9300 .
C20 C21 1.398(5) .
C20 H20 0.9300 .
C21 C22 1.352(4) .
C21 H21 0.9300 .
C22 C23 1.433(4) .
C22 H22 0.9300 .
C24 C25 1.374(4) .
C24 H24 0.9300 .
C25 C26 1.382(4) .
C25 H25 0.9300 .
C26 C27 1.377(4) .
C26 C29 1.506(4) .
C27 C28 1.375(4) .
C27 H27 0.9300 .
C28 H28 0.9300 .
C29 C30 1.492(4) .
C29 H29A 0.9700 .
C29 H29B 0.9700 .
C30 C31 1.518(4) .
C30 H30A 0.9700 .
C30 H30B 0.9700 .
C31 C32 1.493(4) .
C31 H31A 0.9700 .
C31 H31B 0.9700 .
C32 C36 1.359(4) .
C32 C33 1.381(7) .
C32 C33' 1.414(7) .
C33 C34 1.363(7) .
C33 H33 0.9300 .
C34 H34 0.9300 .
C35 C36 1.366(4) .
C35 H35 0.9300 .
C36 H36 0.9300 .
C33' C34' 1.384(7) .
C33' H33' 0.9300 .
C34' H34' 0.9300 .

loop_
_geom_hbond_atom_site_label_D
_geom_hbond_atom_site_label_H
_geom_hbond_atom_site_label_A
_geom_hbond_distance_DH
_geom_hbond_distance_HA
_geom_hbond_distance_DA
_geom_hbond_angle_DHA
O6 H6A O5 0.82 1.81 2.552(3) 148.8
O3 H3A O2 0.82 1.82 2.559(3) 149.0
